data_4129512
loop_
_publ_author_name
'de Ruiter, Graham'
'Thompson, Niklas B.'
'Lionetti, Davide'
'Agapie, Theodor'

_publ_section_title
;
 Nitric oxide activation by distal redox modulation in tetranuclear iron
 nitrosyl complexes.
;
_journal_issue 44
_journal_name_full 'Journal of the American Chemical Society'
_journal_page_first 14094
_journal_page_last 14106
_journal_paper_doi 10.1021/jacs.5b07397
_journal_volume 137
_journal_year 2015
_chemical_formula_moiety 'C84 H60 Fe4 N13 O5, 2(C F3 O3 S), C4 H10 O, C H2 Cl2, H2 O'
_chemical_formula_sum 'C91 H74 Cl2 F6 Fe4 N13 O13 S2'
_chemical_formula_weight 2030.05
_space_group_crystal_system monoclinic
_space_group_IT_number 14
_space_group_name_Hall '-P 2ybc'
_space_group_name_H-M_alt 'P 1 21/c 1'
_atom_sites_solution_hydrogens mixed
_atom_sites_solution_primary direct
_atom_sites_solution_secondary difmap
_audit_creation_date 2015-04-07
_audit_creation_method
;
Olex2 1.2
(compiled 2015.01.26 svn.r3151 for OlexSys, GUI svn.r4998)
SHELXL-2014,
and manual edit
;
_cell_angle_alpha 90
_cell_angle_beta 96.5282(13)
_cell_angle_gamma 90
_cell_formula_units_Z 4
_cell_length_a 23.0449(10)
_cell_length_b 16.4976(6)
_cell_length_c 24.0586(10)
_cell_measurement_reflns_used 9880
_cell_measurement_temperature 100(2)
_cell_measurement_theta_max 27.44
_cell_measurement_theta_min 2.36
_cell_volume 9087.4(6)
_computing_cell_refinement 'SAINT v8.34A (Bruker-AXS, 2007)'
_computing_data_collection 'APEX2 v2014.11-0 (Bruker-AXS, 2014)'
_computing_data_reduction 'SAINT v8.34A (Bruker-AXS, 2007)'
_computing_molecular_graphics 'DIAMOND 3 (Crystal Impact, 1999)'
_computing_publication_material 'Olex2 (Dolomanov et al., 2009)'
_computing_structure_refinement 'SHELXL-2014/7 (Sheldrick, 2014)'
_computing_structure_solution 'XT-2014/4 (Sheldrick, 2012)'
_diffrn_ambient_temperature 100.05
_diffrn_detector 'CMOS Area Detector'
_diffrn_detector_area_resol_mean 10.24
_diffrn_detector_type 'Bruker PHOTON 100 CMOS'
_diffrn_measured_fraction_theta_full 0.998
_diffrn_measured_fraction_theta_max 0.997
_diffrn_measurement_device '\k-geometry diffractometer'
_diffrn_measurement_device_type 'Bruker D8 VENTURE Kappa Duo PHOTON 100 CMOS'
_diffrn_measurement_method '\f and \w scans'
_diffrn_radiation_monochromator 'multilayer mirrors'
_diffrn_radiation_type MoK\a
_diffrn_radiation_wavelength 0.71073
_diffrn_reflns_av_R_equivalents 0.0445
_diffrn_reflns_av_unetI/netI 0.0214
_diffrn_reflns_Laue_measured_fraction_full 0.998
_diffrn_reflns_Laue_measured_fraction_max 0.997
_diffrn_reflns_limit_h_max 29
_diffrn_reflns_limit_h_min -29
_diffrn_reflns_limit_k_max 21
_diffrn_reflns_limit_k_min -21
_diffrn_reflns_limit_l_max 31
_diffrn_reflns_limit_l_min -31
_diffrn_reflns_number 296321
_diffrn_reflns_point_group_measured_fraction_full 0.998
_diffrn_reflns_point_group_measured_fraction_max 0.997
_diffrn_reflns_theta_full 25.242
_diffrn_reflns_theta_max 27.499
_diffrn_reflns_theta_min 2.600
_diffrn_source 'I\mS HB micro-focus sealed tube'
_diffrn_source_current 1
_diffrn_source_power 0.05
_diffrn_source_type 'Incoatech I\mS HB'
_diffrn_source_voltage 50
_diffrn_standards_number 0
_exptl_absorpt_coefficient_mu 0.813
_exptl_absorpt_correction_T_max 0.7455
_exptl_absorpt_correction_T_min 0.6709
_exptl_absorpt_correction_type multi-scan
_exptl_absorpt_process_details
;
SADABS-2014/5 (Bruker,2014) was used for absorption correction.
wR2(int) was 0.1053 before and 0.0549 after correction.
The Ratio of minimum to maximum transmission is 0.8999.
The \l/2 correction factor is 0.00150.
;
_exptl_crystal_colour green
_exptl_crystal_colour_primary green
_exptl_crystal_density_diffrn 1.484
_exptl_crystal_density_method 'not measured'
_exptl_crystal_description plate
_exptl_crystal_F_000 4156
_exptl_crystal_size_max 0.2
_exptl_crystal_size_mid 0.2
_exptl_crystal_size_min 0.1
_refine_diff_density_max 1.713
_refine_diff_density_min -1.406
_refine_diff_density_rms 0.132
_refine_ls_extinction_method none
_refine_ls_goodness_of_fit_ref 1.048
_refine_ls_hydrogen_treatment constr
_refine_ls_matrix_type full
_refine_ls_number_parameters 1210
_refine_ls_number_reflns 20815
_refine_ls_number_restraints 109
_refine_ls_restrained_S_all 1.067
_refine_ls_R_factor_all 0.0872
_refine_ls_R_factor_gt 0.0713
_refine_ls_shift/su_max 0.001
_refine_ls_shift/su_mean 0.000
_refine_ls_structure_factor_coef Fsqd
_refine_ls_weighting_details 'w=1/[\s^2^(Fo^2^)+(0.1190P)^2^+35.3511P] where P=(Fo^2^+2Fc^2^)/3'
_refine_ls_weighting_scheme calc
_refine_ls_wR_factor_gt 0.2041
_refine_ls_wR_factor_ref 0.2197
_reflns_Friedel_coverage 0.000
_reflns_number_gt 17100
_reflns_number_total 20815
_reflns_threshold_expression 'I > 2\s(I)'
_cod_data_source_file ja5b07397_si_003.cif
_cod_data_source_block p14221_f
_cod_database_code 4129512
_shelxl_version_number 2014-2
_shelx_space_group_comment
;
The symmetry employed for this shelxl refinement is uniquely defined
by the following loop, which should always be used as a source of
symmetry information in preference to the above space-group names.
They are only intended as comments.
;
_shelx_estimated_absorpt_t_max 0.923
_shelx_estimated_absorpt_t_min 0.854
_olex2_refinement_description
;
1. Fixed Uiso
 At 1.2 times of:
  All C(H) groups, All C(H,H) groups
 At 1.5 times of:
  All C(H,H,H) groups, All O(H,H) groups
2. Restrained distances
 Cl3-C101 \\sim Cl4-C101
 with sigma of 0.02
 Cl3-Cl4 \\sim Cl2-Cl1
 with sigma of 0.02
 Cl2-C100 \\sim Cl1-C100 \\sim Cl3-C101 \\sim Cl4-C101
 with sigma of 0.02
3. Uiso/Uaniso restraints and constraints
Uanis(C102) \\sim Ueq: with sigma of 0.001 and sigma for terminal atoms of 0.1
4. Rigid body (RIGU) restrains
 S2, O104, O105, O106, C107, F4, F5, F6
 with sigma for 1-2 distances of 0.004 and sigma for 1-3 distances of 0.004
 C100, Cl1, Cl2, H10M, H10N
 with sigma for 1-2 distances of 0.002 and sigma for 1-3 distances of 0.002
 C101, H10K, H10L, Cl3, Cl4
 with sigma for 1-2 distances of 0.002 and sigma for 1-3 distances of 0.002
 O100, C104, H10A, H10B, C105, H10H, H10I, H10J, C103, C102, H10F, H10G, H10C,
 H10D, H10E
 with sigma for 1-2 distances of 0.001 and sigma for 1-3 distances of 0.001
5. Others
 Fixed Sof: C101(0.5) H10K(0.5) H10L(0.5) Cl3(0.5) Cl4(0.5) Cl1(0.5) Cl2(0.5)
 C100(0.5) H10M(0.5) H10N(0.5)
6.a Free rotating group:
 O107(H10O,H10P)
6.b Secondary CH2 refined with riding coordinates:
 C104(H10A,H10B), C101(H10K,H10L), C103(H10F,H10G), C100(H10M,H10N)
6.c Me refined with riding coordinates:
 C102(H10C,H10D,H10E), C105(H10H,H10I,H10J)
6.d Aromatic/amide H refined with riding coordinates:
 C6(H6), C59(H59), C58(H58), C2(H2), C16(H16), C54(H54), C81(H81), C56(H56),
 C4(H4), C64(H64), C82(H82), C44(H44), C49(H49), C51(H51), C14(H14), C71(H71),
 C36(H36), C57(H57), C63(H63), C72(H72), C15(H15), C47(H47), C61(H61), C23(H23),
  C41(H41), C48(H48), C53(H53), C46(H46), C52(H52), C79(H79), C91(H91),
 C13(H13), C75(H75), C98(H98), C99(H99), C78(H78), C35(H35), C42(H42), C69(H69),
  C66(H66), C26(H26), C62(H62), C92(H92), C76(H76), C24(H24), C89(H89),
 C33(H33), C97(H97), C43(H43), C96(H96), C77(H77), C34(H34), C25(H25), C95(H95),
  C88(H88), C85(H85), C67(H67), C68(H68), C86(H86), C87(H87)
;
_shelx_shelxl_version_number 2014/7
_olex2_submission_special_instructions 'No special instructions were received'

loop_
_space_group_symop_operation_xyz
'x, y, z'
'-x, y+1/2, -z+1/2'
'-x, -y, -z'
'x, -y-1/2, z-1/2'

loop_
_atom_site_label
_atom_site_type_symbol
_atom_site_fract_x
_atom_site_fract_y
_atom_site_fract_z
_atom_site_U_iso_or_equiv
_atom_site_adp_type
_atom_site_occupancy
_atom_site_site_symmetry_order
_atom_site_calc_flag
_atom_site_refinement_flags_posn
_atom_site_refinement_flags_adp
_atom_site_refinement_flags_occupancy
_atom_site_disorder_assembly
_atom_site_disorder_group
Fe1 Fe 0.83281(2) 0.32446(3) 0.45652(2) 0.01767(13) Uani 1 1 d . . . . .
Fe2 Fe 0.71221(2) 0.27299(3) 0.48760(2) 0.01856(13) Uani 1 1 d . . . . .
Fe3 Fe 0.71839(2) 0.39488(3) 0.39723(2) 0.01842(13) Uani 1 1 d . . . . .
Fe4 Fe 0.75549(2) 0.46639(3) 0.53164(2) 0.02139(13) Uani 1 1 d . . . . .
S1 S 0.91914(5) -0.03905(7) 0.64932(5) 0.0329(2) Uani 1 1 d . . . . .
S2 S 0.54572(7) 0.79080(12) 0.44472(7) 0.0621(4) Uani 1 1 d . U . . .
O1 O 0.74938(11) 0.37493(16) 0.47457(10) 0.0191(5) Uani 1 1 d . . . . .
O11 O 0.79134(11) 0.34084(16) 0.37845(10) 0.0186(5) Uani 1 1 d . . . . .
O21 O 0.77972(11) 0.21794(16) 0.46413(10) 0.0184(5) Uani 1 1 d . . . . .
O31 O 0.67800(11) 0.29067(17) 0.40491(10) 0.0202(5) Uani 1 1 d . . . . .
F2 F 1.03129(12) -0.0107(2) 0.66786(14) 0.0479(7) Uani 1 1 d . . . . .
N23 N 0.66063(14) 0.3421(2) 0.53587(14) 0.0252(7) Uani 1 1 d . . . . .
N32 N 0.71922(14) 0.4143(2) 0.30887(13) 0.0236(7) Uani 1 1 d . . . . .
N21 N 0.75898(14) 0.2228(2) 0.56523(13) 0.0207(6) Uani 1 1 d . . . . .
N33 N 0.74345(15) 0.5145(2) 0.41109(14) 0.0262(7) Uani 1 1 d . . . . .
N12 N 0.89170(14) 0.2249(2) 0.46019(13) 0.0210(6) Uani 1 1 d . . . . .
N11 N 0.88349(14) 0.4210(2) 0.41559(14) 0.0252(7) Uani 1 1 d . . . . .
N13 N 0.86129(14) 0.3656(2) 0.53778(14) 0.0227(6) Uani 1 1 d . . . . .
O40 O 0.76578(16) 0.6055(2) 0.60630(15) 0.0412(8) Uani 1 1 d . . . . .
O102 O 0.86979(16) -0.0010(3) 0.66993(16) 0.0489(9) Uani 1 1 d . . . . .
N24 N 0.67373(14) 0.4220(2) 0.54778(13) 0.0261(7) Uani 1 1 d . . . . .
O101 O 0.92385(16) -0.0245(3) 0.59116(14) 0.0455(9) Uani 1 1 d . . . . .
N34 N 0.77213(15) 0.5351(2) 0.46269(14) 0.0255(7) Uani 1 1 d . . . . .
N22 N 0.64018(14) 0.1916(2) 0.47318(14) 0.0268(7) Uani 1 1 d . . . . .
N14 N 0.82746(14) 0.4084(2) 0.57132(13) 0.0224(6) Uani 1 1 d . . . . .
N31 N 0.62586(14) 0.4274(2) 0.40286(14) 0.0259(7) Uani 1 1 d . . . . .
O103 O 0.93076(17) -0.1210(2) 0.66689(17) 0.0481(9) Uani 1 1 d . . . . .
F3 F 0.98482(17) 0.0060(3) 0.73988(14) 0.0696(12) Uani 1 1 d . . . . .
F1 F 0.97685(18) 0.0945(2) 0.6735(2) 0.0714(12) Uani 1 1 d . . . . .
N40 N 0.75750(16) 0.5502(2) 0.57794(15) 0.0310(8) Uani 1 1 d . . . . .
C17 C 0.84763(18) 0.2281(3) 0.30680(15) 0.0252(8) Uani 1 1 d . . . . .
C50 C 0.80810(16) 0.1828(2) 0.55715(15) 0.0207(7) Uani 1 1 d . . . . .
C6 C 0.73779(18) 0.2166(2) 0.29904(15) 0.0241(8) Uani 1 1 d . . . . .
H6 H 0.7345 0.2558 0.2699 0.029 Uiso 1 1 calc R . . . .
C59 C 0.94391(17) 0.2257(3) 0.43995(17) 0.0265(8) Uani 1 1 d . . . . .
H59 H 0.9577 0.2753 0.4263 0.032 Uiso 1 1 calc R . . . .
C12 C 0.86075(17) 0.3117(3) 0.31127(15) 0.0240(8) Uani 1 1 d . . . . .
C60 C 0.59140(17) 0.3639(3) 0.41158(16) 0.0269(8) Uani 1 1 d . . . . .
C58 C 0.9782(2) 0.1573(3) 0.43822(19) 0.0336(9) Uani 1 1 d . . . . .
H58 H 1.0140 0.1592 0.4222 0.040 Uiso 1 1 calc R . . . .
C2 C 0.79698(18) 0.1307(2) 0.36301(16) 0.0252(8) Uani 1 1 d . . . . .
H2 H 0.8342 0.1095 0.3769 0.030 Uiso 1 1 calc R . . . .
C16 C 0.8896(2) 0.1743(3) 0.28910(16) 0.0313(9) Uani 1 1 d . . . . .
H16 H 0.8809 0.1181 0.2864 0.038 Uiso 1 1 calc R . . . .
C1 C 0.79309(18) 0.1909(2) 0.32224(15) 0.0240(8) Uani 1 1 d . . . . .
C55 C 0.87257(16) 0.1542(2) 0.48014(14) 0.0214(7) Uani 1 1 d . . . . .
C5 C 0.68776(18) 0.1856(3) 0.31801(16) 0.0262(8) Uani 1 1 d . . . . .
C54 C 0.75281(18) 0.2499(3) 0.61707(16) 0.0260(8) Uani 1 1 d . . . . .
H54 H 0.7174 0.2758 0.6235 0.031 Uiso 1 1 calc R . . . .
C22 C 0.78012(17) 0.0728(2) 0.48688(16) 0.0232(7) Uani 1 1 d . . . . .
C45 C 0.77272(17) 0.4073(2) 0.29171(16) 0.0241(8) Uani 1 1 d . . . . .
C81 C 0.61410(18) 0.3220(3) 0.56213(18) 0.0328(10) Uani 1 1 d . . . . .
H81 H 0.5961 0.2701 0.5609 0.039 Uiso 1 1 calc R . . . .
C56 C 0.90605(19) 0.0842(3) 0.48202(18) 0.0286(8) Uani 1 1 d . . . . .
H56 H 0.8929 0.0358 0.4979 0.034 Uiso 1 1 calc R . . . .
C3 C 0.74733(19) 0.1010(2) 0.38361(16) 0.0268(8) Uani 1 1 d . . . . .
C31 C 0.61685(16) 0.2827(3) 0.39425(16) 0.0250(8) Uani 1 1 d . . . . .
C73 C 0.85997(18) 0.4214(3) 0.62124(17) 0.0265(8) Uani 1 1 d . . . . .
C11 C 0.82023(16) 0.3746(2) 0.33576(15) 0.0212(7) Uani 1 1 d . . . . .
C21 C 0.80983(16) 0.1568(2) 0.49594(15) 0.0194(7) Uani 1 1 d . . . . .
C4 C 0.69229(19) 0.1268(3) 0.35950(16) 0.0273(8) Uani 1 1 d . . . . .
H4 H 0.6580 0.1040 0.3716 0.033 Uiso 1 1 calc R . . . .
C83 C 0.63403(18) 0.4500(3) 0.58101(17) 0.0338(10) Uani 1 1 d . . . . .
C64 C 0.60681(18) 0.5027(3) 0.41200(18) 0.0308(9) Uani 1 1 d . . . . .
H64 H 0.6310 0.5475 0.4055 0.037 Uiso 1 1 calc R . . . .
C82 C 0.59640(19) 0.3885(3) 0.59120(18) 0.0372(11) Uani 1 1 d . . . . .
H82 H 0.5649 0.3910 0.6135 0.045 Uiso 1 1 calc R . . . .
C74 C 0.83672(19) 0.4617(3) 0.66896(17) 0.0286(8) Uani 1 1 d . . . . .
C44 C 0.92399(18) 0.4699(3) 0.4418(2) 0.0327(9) Uani 1 1 d . . . . .
H44 H 0.9408 0.4556 0.4784 0.039 Uiso 1 1 calc R . . . .
C65 C 0.59981(17) 0.2105(3) 0.42986(18) 0.0295(9) Uani 1 1 d . . . . .
C49 C 0.67382(19) 0.4345(3) 0.27169(18) 0.0325(9) Uani 1 1 d . . . . .
H49 H 0.6361 0.4378 0.2838 0.039 Uiso 1 1 calc R . . . .
C51 C 0.85313(17) 0.1715(2) 0.59959(16) 0.0238(8) Uani 1 1 d . . . . .
H51 H 0.8874 0.1429 0.5927 0.029 Uiso 1 1 calc R . . . .
C40 C 0.86045(17) 0.4413(3) 0.36331(17) 0.0247(8) Uani 1 1 d . . . . .
C14 C 0.95561(19) 0.2834(3) 0.27888(17) 0.0339(10) Uani 1 1 d . . . . .
H14 H 0.9920 0.3028 0.2692 0.041 Uiso 1 1 calc R . . . .
C71 C 0.91355(17) 0.3538(3) 0.56740(17) 0.0279(8) Uani 1 1 d . . . . .
H71 H 0.9452 0.3258 0.5540 0.033 Uiso 1 1 calc R . . . .
C37 C 0.63069(18) 0.2228(3) 0.29681(17) 0.0284(8) Uani 1 1 d . . . . .
C36 C 0.6129(2) 0.2169(3) 0.23950(19) 0.0367(10) Uani 1 1 d . . . . .
H36 H 0.6365 0.1881 0.2163 0.044 Uiso 1 1 calc R . . . .
C27 C 0.75117(19) 0.0483(3) 0.43452(17) 0.0283(8) Uani 1 1 d . . . . .
C57 C 0.9593(2) 0.0864(3) 0.4602(2) 0.0343(10) Uani 1 1 d . . . . .
H57 H 0.9826 0.0390 0.4604 0.041 Uiso 1 1 calc R . . . .
C63 C 0.5530(2) 0.5172(3) 0.4306(2) 0.0390(11) Uani 1 1 d . . . . .
H63 H 0.5400 0.5710 0.4360 0.047 Uiso 1 1 calc R . . . .
C72 C 0.91513(18) 0.3882(3) 0.62032(18) 0.0310(9) Uani 1 1 d . . . . .
H72 H 0.9468 0.3888 0.6493 0.037 Uiso 1 1 calc R . . . .
C15 C 0.9430(2) 0.2013(3) 0.27570(18) 0.0363(11) Uani 1 1 d . . . . .
H15 H 0.9708 0.1640 0.2644 0.044 Uiso 1 1 calc R . . . .
C47 C 0.7354(2) 0.4486(3) 0.19927(19) 0.0403(11) Uani 1 1 d . . . . .
H47 H 0.7412 0.4623 0.1619 0.048 Uiso 1 1 calc R . . . .
C61 C 0.53775(18) 0.3736(3) 0.43188(18) 0.0353(10) Uani 1 1 d . . . . .
H61 H 0.5147 0.3279 0.4393 0.042 Uiso 1 1 calc R . . . .
C23 C 0.78057(19) 0.0194(3) 0.53209(18) 0.0304(9) Uani 1 1 d . . . . .
H23 H 0.8013 0.0341 0.5670 0.037 Uiso 1 1 calc R . . . .
C41 C 0.8754(2) 0.5118(3) 0.3374(2) 0.0363(10) Uani 1 1 d . . . . .
H41 H 0.8574 0.5256 0.3012 0.044 Uiso 1 1 calc R . . . .
C32 C 0.59712(18) 0.2672(3) 0.33117(17) 0.0275(8) Uani 1 1 d . . . . .
C48 C 0.6800(2) 0.4509(3) 0.21609(19) 0.0409(11) Uani 1 1 d . . . . .
H48 H 0.6469 0.4634 0.1902 0.049 Uiso 1 1 calc R . . . .
C53 C 0.79634(19) 0.2412(3) 0.66123(17) 0.0297(9) Uani 1 1 d . . . . .
H53 H 0.7910 0.2615 0.6972 0.036 Uiso 1 1 calc R . . . .
C46 C 0.78251(19) 0.4261(3) 0.23728(18) 0.0310(9) Uani 1 1 d . . . . .
H46 H 0.8208 0.4236 0.2263 0.037 Uiso 1 1 calc R . . . .
C52 C 0.84762(19) 0.2027(3) 0.65234(16) 0.0281(8) Uani 1 1 d . . . . .
H52 H 0.8786 0.1977 0.6818 0.034 Uiso 1 1 calc R . . . .
C79 C 0.7806(2) 0.4471(3) 0.68259(18) 0.0337(9) Uani 1 1 d . . . . .
H79 H 0.7555 0.4118 0.6597 0.040 Uiso 1 1 calc R . . . .
C91 C 0.7472(2) 0.5784(3) 0.3766(2) 0.0345(10) Uani 1 1 d . . . . .
H91 H 0.7307 0.5803 0.3386 0.041 Uiso 1 1 calc R . . . .
C13 C 0.91497(18) 0.3375(3) 0.29620(17) 0.0292(9) Uani 1 1 d . . . . .
H13 H 0.9241 0.3936 0.2979 0.035 Uiso 1 1 calc R . . . .
C75 C 0.8733(2) 0.5139(3) 0.70318(19) 0.0367(10) Uani 1 1 d . . . . .
H75 H 0.9120 0.5240 0.6949 0.044 Uiso 1 1 calc R . . . .
C98 C 0.9089(2) 0.6363(3) 0.5817(2) 0.0373(10) Uani 1 1 d . . . . .
H98 H 0.9368 0.6041 0.6038 0.045 Uiso 1 1 calc R . . . .
C99 C 0.8736(2) 0.6017(3) 0.5371(2) 0.0362(10) Uani 1 1 d . . . . .
H99 H 0.8782 0.5460 0.5285 0.043 Uiso 1 1 calc R . . . .
C78 C 0.7605(2) 0.4831(3) 0.7291(2) 0.0400(11) Uani 1 1 d . . . . .
H78 H 0.7220 0.4725 0.7379 0.048 Uiso 1 1 calc R . . . .
C35 C 0.5614(2) 0.2524(3) 0.2158(2) 0.0429(12) Uani 1 1 d . . . . .
H35 H 0.5499 0.2481 0.1767 0.052 Uiso 1 1 calc R . . . .
C94 C 0.8317(2) 0.6478(3) 0.5048(2) 0.0344(10) Uani 1 1 d . . . . .
C84 C 0.6317(2) 0.5372(4) 0.5976(2) 0.0456(14) Uani 1 1 d . . . . .
F4 F 0.6430(2) 0.7233(4) 0.4385(3) 0.1099(17) Uani 1 1 d . U . . .
C42 C 0.9173(2) 0.5622(4) 0.3656(3) 0.0488(13) Uani 1 1 d . . . . .
H42 H 0.9284 0.6111 0.3489 0.059 Uiso 1 1 calc R . . . .
C69 C 0.6319(2) 0.1259(3) 0.5037(2) 0.0394(11) Uani 1 1 d . . . . .
H69 H 0.6606 0.1124 0.5338 0.047 Uiso 1 1 calc R . . . .
C66 C 0.5495(2) 0.1648(4) 0.4171(2) 0.0484(14) Uani 1 1 d . . . . .
H66 H 0.5212 0.1798 0.3871 0.058 Uiso 1 1 calc R . . . .
C26 C 0.7212(2) -0.0258(3) 0.4312(2) 0.0407(11) Uani 1 1 d . . . . .
H26 H 0.7004 -0.0413 0.3965 0.049 Uiso 1 1 calc R . . . .
C62 C 0.5187(2) 0.4514(4) 0.4410(2) 0.0409(12) Uani 1 1 d . . . . .
H62 H 0.4820 0.4597 0.4545 0.049 Uiso 1 1 calc R . . . .
C92 C 0.7782(2) 0.6402(3) 0.4042(2) 0.0391(11) Uani 1 1 d . . . . .
H92 H 0.7869 0.6919 0.3899 0.047 Uiso 1 1 calc R . . . .
C93 C 0.7942(2) 0.6103(3) 0.4583(2) 0.0328(9) Uani 1 1 d . . . . .
C76 C 0.8531(3) 0.5507(3) 0.7489(2) 0.0482(13) Uani 1 1 d . . . . .
H76 H 0.8776 0.5874 0.7712 0.058 Uiso 1 1 calc R . . . .
O104 O 0.5743(2) 0.8507(4) 0.4818(2) 0.0848(16) Uani 1 1 d . U . . .
C24 C 0.7518(2) -0.0541(3) 0.5273(2) 0.0406(11) Uani 1 1 d . . . . .
H24 H 0.7530 -0.0892 0.5587 0.049 Uiso 1 1 calc R . . . .
C89 C 0.6340(2) 0.6000(3) 0.5597(2) 0.0467(13) Uani 1 1 d . . . . .
H89 H 0.6393 0.5884 0.5219 0.056 Uiso 1 1 calc R . . . .
C33 C 0.5444(2) 0.3015(3) 0.3065(2) 0.0362(10) Uani 1 1 d . . . . .
H33 H 0.5202 0.3303 0.3292 0.043 Uiso 1 1 calc R . . . .
C97 C 0.9031(2) 0.7178(3) 0.5939(2) 0.0434(12) Uani 1 1 d . . . . .
H97 H 0.9271 0.7419 0.6241 0.052 Uiso 1 1 calc R . . . .
C43 C 0.9426(2) 0.5403(3) 0.4181(2) 0.0468(13) Uani 1 1 d . . . . .
H43 H 0.9721 0.5729 0.4377 0.056 Uiso 1 1 calc R . . . .
C96 C 0.8618(3) 0.7637(3) 0.5615(2) 0.0454(12) Uani 1 1 d . . . . .
H96 H 0.8572 0.8194 0.5700 0.054 Uiso 1 1 calc R . . . .
C77 C 0.7968(3) 0.5345(3) 0.7625(2) 0.0489(13) Uani 1 1 d . . . . .
H77 H 0.7836 0.5586 0.7947 0.059 Uiso 1 1 calc R . . . .
C34 C 0.5272(2) 0.2936(3) 0.2493(2) 0.0413(11) Uani 1 1 d . . . . .
H34 H 0.4915 0.3170 0.2334 0.050 Uiso 1 1 calc R . . . .
C106 C 0.9811(2) 0.0166(3) 0.6840(2) 0.0431(12) Uani 1 1 d . . . . .
C25 C 0.7208(2) -0.0770(3) 0.4765(2) 0.0454(12) Uani 1 1 d . . . . .
H25 H 0.7000 -0.1267 0.4732 0.054 Uiso 1 1 calc R . . . .
C95 C 0.8272(2) 0.7296(3) 0.5168(2) 0.0429(11) Uani 1 1 d . . . . .
H95 H 0.8001 0.7625 0.4941 0.051 Uiso 1 1 calc R . . . .
F5 F 0.6259(4) 0.8149(4) 0.3786(3) 0.136(3) Uani 1 1 d . U . . .
O105 O 0.5255(2) 0.7242(4) 0.4721(3) 0.099(2) Uani 1 1 d . U . . .
O106 O 0.5019(3) 0.8315(5) 0.4029(3) 0.109(2) Uani 1 1 d . U . . .
F6 F 0.5805(4) 0.6998(4) 0.3677(3) 0.134(2) Uani 1 1 d . U . . .
C88 C 0.6286(3) 0.6800(4) 0.5767(3) 0.069(2) Uani 1 1 d . . . . .
H88 H 0.6304 0.7222 0.5502 0.082 Uiso 1 1 calc R . . . .
C85 C 0.6228(3) 0.5556(5) 0.6530(3) 0.067(2) Uani 1 1 d . . . . .
H85 H 0.6203 0.5139 0.6799 0.080 Uiso 1 1 calc R . . . .
C67 C 0.5415(3) 0.0970(4) 0.4491(3) 0.067(2) Uani 1 1 d . . . . .
H67 H 0.5076 0.0644 0.4411 0.081 Uiso 1 1 calc R . . . .
C68 C 0.5834(3) 0.0767(4) 0.4932(3) 0.0627(19) Uani 1 1 d . . . . .
H68 H 0.5788 0.0302 0.5155 0.075 Uiso 1 1 calc R . . . .
C86 C 0.6175(3) 0.6381(6) 0.6676(3) 0.079(2) Uani 1 1 d . . . . .
H86 H 0.6114 0.6517 0.7048 0.095 Uiso 1 1 calc R . . . .
C87 C 0.6210(4) 0.6990(6) 0.6293(4) 0.088(3) Uani 1 1 d . . . . .
H87 H 0.6180 0.7540 0.6401 0.106 Uiso 1 1 calc R . . . .
C107 C 0.5924(4) 0.7641(5) 0.4038(3) 0.0773(19) Uani 1 1 d . U . . .
C104 C 0.4620(5) 0.5110(6) 0.2412(5) 0.095(2) Uani 1 1 d . U . . .
H10A H 0.4399 0.5501 0.2619 0.114 Uiso 1 1 calc R U . . .
H10B H 0.4785 0.4691 0.2680 0.114 Uiso 1 1 calc R U . . .
C102 C 0.5908(5) 0.6405(6) 0.2362(5) 0.105(3) Uani 1 1 d . U . . .
H10C H 0.6170 0.6653 0.2664 0.157 Uiso 1 1 calc R U . . .
H10D H 0.6136 0.6070 0.2130 0.157 Uiso 1 1 calc R U . . .
H10E H 0.5706 0.6831 0.2131 0.157 Uiso 1 1 calc R U . . .
C101 C 1.0735(5) 0.1412(6) 0.5638(5) 0.052(2) Uani 0.5 1 d D U P A 1
H10K H 1.0450 0.0993 0.5722 0.063 Uiso 0.5 1 calc R U P A 1
H10L H 1.0736 0.1426 0.5227 0.063 Uiso 0.5 1 calc R U P A 1
C103 C 0.5476(5) 0.5896(6) 0.2604(4) 0.093(2) Uani 1 1 d . U . . .
H10F H 0.5683 0.5474 0.2842 0.112 Uiso 1 1 calc R U . . .
H10G H 0.5253 0.6236 0.2844 0.112 Uiso 1 1 calc R U . . .
C105 C 0.4223(5) 0.4726(6) 0.1966(5) 0.108(3) Uani 1 1 d . U . . .
H10H H 0.3908 0.4448 0.2131 0.162 Uiso 1 1 calc R U . . .
H10I H 0.4056 0.5142 0.1704 0.162 Uiso 1 1 calc R U . . .
H10J H 0.4441 0.4332 0.1766 0.162 Uiso 1 1 calc R U . . .
O100 O 0.5081(3) 0.5517(4) 0.2185(3) 0.0919(15) Uani 1 1 d . U . . .
O107 O 0.5572(3) 0.0287(5) 0.6300(3) 0.102(2) Uani 1 1 d . . . . .
H10O H 0.5313 0.0616 0.6134 0.153 Uiso 1 1 d G . . . .
H10P H 0.5410 -0.0016 0.6534 0.153 Uiso 1 1 d G . . . .
Cl3 Cl 1.0491(2) 0.2312(3) 0.5840(3) 0.121(2) Uani 0.5 1 d D U P . .
Cl4 Cl 1.13912(13) 0.11125(19) 0.59164(12) 0.0533(7) Uani 0.5 1 d D U P . .
Cl1 Cl 0.8456(3) 0.7275(3) 0.27725(18) 0.124(2) Uani 0.5 1 d D U P . .
Cl2 Cl 0.7536(3) 0.6684(4) 0.1930(5) 0.174(4) Uani 0.5 1 d D U P . .
C100 C 0.8174(5) 0.7189(7) 0.2079(4) 0.060(2) Uani 0.5 1 d D U P . .
H10M H 0.8120 0.7743 0.1923 0.072 Uiso 0.5 1 calc R U P . .
H10N H 0.8471 0.6918 0.1877 0.072 Uiso 0.5 1 calc R U P . .

loop_
_atom_site_aniso_label
_atom_site_aniso_U_11
_atom_site_aniso_U_22
_atom_site_aniso_U_33
_atom_site_aniso_U_23
_atom_site_aniso_U_13
_atom_site_aniso_U_12
Fe1 0.0162(2) 0.0230(3) 0.0146(2) 0.00116(19) 0.00490(18) -0.00050(19)
Fe2 0.0151(2) 0.0266(3) 0.0146(2) 0.00251(19) 0.00424(18) -0.00185(19)
Fe3 0.0154(2) 0.0251(3) 0.0155(2) 0.00206(19) 0.00475(18) 0.00053(19)
Fe4 0.0199(3) 0.0267(3) 0.0183(3) -0.0019(2) 0.0052(2) 0.0017(2)
S1 0.0286(5) 0.0405(6) 0.0294(5) -0.0041(4) 0.0029(4) 0.0125(4)
S2 0.0492(8) 0.0850(12) 0.0500(8) 0.0047(8) -0.0040(6) -0.0278(8)
O1 0.0159(12) 0.0267(13) 0.0154(11) 0.0019(10) 0.0048(9) -0.0006(10)
O11 0.0190(12) 0.0257(13) 0.0123(11) 0.0029(10) 0.0063(9) -0.0002(10)
O21 0.0184(12) 0.0233(13) 0.0141(11) 0.0019(10) 0.0040(9) 0.0006(10)
O31 0.0138(11) 0.0294(14) 0.0176(12) 0.0025(10) 0.0023(9) -0.0018(10)
F2 0.0302(14) 0.0564(19) 0.0554(18) -0.0105(15) -0.0020(13) 0.0060(13)
N23 0.0166(15) 0.0399(19) 0.0201(15) 0.0045(14) 0.0059(12) 0.0001(13)
N32 0.0215(15) 0.0302(17) 0.0200(15) 0.0064(13) 0.0059(12) 0.0028(13)
N21 0.0196(15) 0.0276(16) 0.0155(14) 0.0033(12) 0.0044(11) -0.0032(12)
N33 0.0238(16) 0.0302(18) 0.0252(16) 0.0014(14) 0.0047(13) 0.0017(14)
N12 0.0184(14) 0.0285(16) 0.0166(14) -0.0001(12) 0.0047(11) 0.0005(12)
N11 0.0188(15) 0.0313(18) 0.0262(16) 0.0020(14) 0.0061(13) -0.0023(13)
N13 0.0167(14) 0.0292(17) 0.0229(15) 0.0012(13) 0.0049(12) -0.0028(12)
O40 0.0447(19) 0.0392(19) 0.0405(19) -0.0127(15) 0.0082(15) 0.0009(15)
O102 0.0371(19) 0.068(3) 0.043(2) -0.0029(18) 0.0123(15) 0.0243(18)
N24 0.0198(15) 0.040(2) 0.0184(15) -0.0032(14) 0.0033(12) 0.0045(14)
O101 0.0397(19) 0.068(2) 0.0282(16) -0.0009(16) 0.0011(14) 0.0200(17)
N34 0.0256(16) 0.0270(17) 0.0243(16) -0.0004(13) 0.0054(13) 0.0004(13)
N22 0.0200(15) 0.0355(19) 0.0251(16) 0.0068(14) 0.0035(13) -0.0070(14)
N14 0.0223(15) 0.0281(17) 0.0172(14) -0.0005(12) 0.0036(12) -0.0031(13)
N31 0.0196(15) 0.0388(19) 0.0197(15) 0.0021(14) 0.0035(12) 0.0048(14)
O103 0.043(2) 0.042(2) 0.059(2) 0.0010(17) 0.0041(17) 0.0075(16)
F3 0.064(2) 0.104(3) 0.0363(17) -0.0315(19) -0.0133(15) 0.028(2)
F1 0.067(2) 0.0381(18) 0.104(3) -0.0183(19) -0.013(2) 0.0101(16)
N40 0.0322(19) 0.0325(19) 0.0288(18) -0.0062(15) 0.0055(15) 0.0025(15)
C17 0.029(2) 0.036(2) 0.0112(15) 0.0030(14) 0.0021(14) 0.0075(16)
C50 0.0227(18) 0.0257(18) 0.0146(16) 0.0012(14) 0.0058(13) -0.0023(14)
C6 0.029(2) 0.0281(19) 0.0150(16) -0.0006(14) 0.0020(14) 0.0023(16)
C59 0.0224(18) 0.035(2) 0.0229(18) 0.0026(16) 0.0085(15) 0.0005(16)
C12 0.0221(18) 0.038(2) 0.0130(16) 0.0052(15) 0.0045(13) 0.0056(16)
C60 0.0178(17) 0.045(2) 0.0181(17) 0.0038(16) 0.0013(14) 0.0016(16)
C58 0.029(2) 0.040(2) 0.035(2) 0.0019(19) 0.0133(18) 0.0082(18)
C2 0.032(2) 0.0248(19) 0.0184(17) -0.0031(14) -0.0003(15) 0.0045(16)
C16 0.036(2) 0.041(2) 0.0175(18) 0.0021(16) 0.0046(16) 0.0149(19)
C1 0.030(2) 0.0269(19) 0.0153(16) -0.0037(14) 0.0034(14) 0.0038(16)
C55 0.0220(17) 0.0298(19) 0.0126(15) 0.0008(14) 0.0036(13) 0.0008(15)
C5 0.030(2) 0.029(2) 0.0179(17) -0.0032(15) -0.0027(15) -0.0011(16)
C54 0.0258(19) 0.036(2) 0.0175(17) 0.0028(15) 0.0086(14) -0.0003(16)
C22 0.0248(18) 0.0224(18) 0.0226(18) 0.0029(14) 0.0032(14) -0.0013(15)
C45 0.0252(19) 0.0282(19) 0.0202(18) 0.0060(15) 0.0075(15) 0.0033(15)
C81 0.0190(18) 0.056(3) 0.024(2) 0.0149(19) 0.0059(15) 0.0042(18)
C56 0.031(2) 0.029(2) 0.028(2) 0.0062(16) 0.0080(16) 0.0042(16)
C3 0.036(2) 0.0236(19) 0.0194(18) -0.0010(15) -0.0018(16) -0.0042(16)
C31 0.0164(17) 0.036(2) 0.0222(18) 0.0036(16) 0.0009(14) -0.0050(15)
C73 0.0258(19) 0.031(2) 0.0222(18) -0.0021(16) 0.0024(15) -0.0077(16)
C11 0.0215(17) 0.0278(19) 0.0158(16) 0.0044(14) 0.0085(13) 0.0023(15)
C21 0.0190(16) 0.0248(18) 0.0147(16) 0.0014(13) 0.0024(13) -0.0009(14)
C4 0.033(2) 0.028(2) 0.0199(18) -0.0024(15) -0.0015(15) -0.0054(16)
C83 0.0210(19) 0.060(3) 0.0206(19) -0.0014(19) 0.0043(15) 0.0116(19)
C64 0.024(2) 0.042(2) 0.025(2) -0.0009(18) 0.0009(16) 0.0092(18)
C82 0.0210(19) 0.070(3) 0.023(2) 0.007(2) 0.0096(16) 0.013(2)
C74 0.033(2) 0.032(2) 0.0203(18) -0.0011(16) 0.0004(16) 0.0018(17)
C44 0.0218(19) 0.041(2) 0.035(2) 0.0015(19) 0.0025(17) -0.0067(17)
C65 0.0198(18) 0.040(2) 0.029(2) 0.0095(18) 0.0033(15) -0.0066(17)
C49 0.025(2) 0.045(3) 0.027(2) 0.0083(18) 0.0045(16) 0.0061(18)
C51 0.0209(18) 0.031(2) 0.0204(18) 0.0042(15) 0.0050(14) 0.0005(15)
C40 0.0183(17) 0.032(2) 0.0259(19) 0.0027(16) 0.0104(14) -0.0015(15)
C14 0.0235(19) 0.060(3) 0.0198(19) 0.0088(19) 0.0095(15) 0.0114(19)
C71 0.0180(17) 0.038(2) 0.027(2) -0.0009(17) 0.0028(15) -0.0036(16)
C37 0.027(2) 0.034(2) 0.0226(19) 0.0044(16) -0.0026(15) -0.0063(17)
C36 0.041(2) 0.045(3) 0.023(2) 0.0005(18) -0.0040(18) -0.004(2)
C27 0.034(2) 0.0243(19) 0.026(2) 0.0026(16) -0.0006(16) -0.0039(16)
C57 0.032(2) 0.036(2) 0.037(2) 0.0047(19) 0.0142(18) 0.0146(18)
C63 0.027(2) 0.057(3) 0.032(2) -0.006(2) 0.0019(18) 0.017(2)
C72 0.0218(19) 0.042(2) 0.029(2) 0.0001(18) -0.0005(16) -0.0050(17)
C15 0.033(2) 0.056(3) 0.0214(19) 0.0058(19) 0.0099(17) 0.021(2)
C47 0.043(3) 0.055(3) 0.024(2) 0.016(2) 0.0109(19) 0.011(2)
C61 0.0192(19) 0.060(3) 0.027(2) 0.008(2) 0.0037(16) 0.0010(19)
C23 0.031(2) 0.032(2) 0.028(2) 0.0073(17) 0.0023(16) 0.0008(17)
C41 0.029(2) 0.041(3) 0.039(2) 0.011(2) 0.0074(18) -0.0058(19)
C32 0.0218(18) 0.035(2) 0.0245(19) 0.0045(16) -0.0022(15) -0.0073(16)
C48 0.037(2) 0.059(3) 0.025(2) 0.012(2) -0.0008(18) 0.013(2)
C53 0.034(2) 0.040(2) 0.0162(17) -0.0010(16) 0.0067(16) 0.0001(18)
C46 0.030(2) 0.041(2) 0.024(2) 0.0098(17) 0.0117(16) 0.0044(18)
C52 0.029(2) 0.037(2) 0.0181(18) 0.0028(16) 0.0004(15) -0.0046(17)
C79 0.038(2) 0.040(2) 0.023(2) -0.0023(18) 0.0061(17) 0.0017(19)
C91 0.036(2) 0.035(2) 0.032(2) 0.0083(18) 0.0017(18) 0.0013(19)
C13 0.0247(19) 0.043(2) 0.0221(19) 0.0075(17) 0.0103(15) 0.0044(17)
C75 0.043(3) 0.036(2) 0.030(2) -0.0053(18) -0.0031(19) -0.001(2)
C98 0.033(2) 0.039(2) 0.039(2) 0.004(2) 0.0034(19) -0.0099(19)
C99 0.037(2) 0.032(2) 0.041(3) 0.0008(19) 0.008(2) -0.0079(19)
C78 0.041(3) 0.050(3) 0.030(2) -0.001(2) 0.0091(19) 0.010(2)
C35 0.046(3) 0.053(3) 0.026(2) 0.003(2) -0.013(2) -0.003(2)
C94 0.036(2) 0.031(2) 0.037(2) 0.0027(18) 0.0057(18) -0.0086(18)
C84 0.024(2) 0.077(4) 0.034(2) -0.025(3) 0.0001(18) 0.018(2)
F4 0.087(3) 0.144(5) 0.102(4) -0.018(3) 0.028(3) -0.034(3)
C42 0.039(3) 0.050(3) 0.057(3) 0.016(3) 0.006(2) -0.019(2)
C69 0.031(2) 0.049(3) 0.038(2) 0.019(2) 0.0007(19) -0.011(2)
C66 0.027(2) 0.067(4) 0.049(3) 0.020(3) -0.007(2) -0.020(2)
C26 0.046(3) 0.034(2) 0.039(3) 0.003(2) -0.008(2) -0.011(2)
C62 0.021(2) 0.072(4) 0.031(2) 0.002(2) 0.0065(17) 0.011(2)
C92 0.050(3) 0.030(2) 0.037(2) 0.0079(19) 0.002(2) -0.004(2)
C93 0.034(2) 0.028(2) 0.036(2) 0.0009(18) 0.0056(18) -0.0020(17)
C76 0.060(3) 0.047(3) 0.035(3) -0.016(2) -0.009(2) 0.004(3)
O104 0.061(3) 0.122(4) 0.073(3) -0.026(3) 0.010(2) -0.026(3)
C24 0.044(3) 0.037(2) 0.039(3) 0.016(2) -0.001(2) -0.006(2)
C89 0.037(3) 0.049(3) 0.049(3) -0.018(2) -0.013(2) 0.015(2)
C33 0.027(2) 0.044(3) 0.036(2) 0.003(2) -0.0070(18) -0.0035(19)
C97 0.050(3) 0.040(3) 0.039(3) -0.001(2) 0.001(2) -0.015(2)
C43 0.032(2) 0.052(3) 0.056(3) 0.004(2) 0.004(2) -0.020(2)
C96 0.056(3) 0.028(2) 0.050(3) -0.002(2) -0.002(2) -0.009(2)
C77 0.067(4) 0.051(3) 0.029(2) -0.012(2) 0.005(2) 0.017(3)
C34 0.034(2) 0.050(3) 0.036(2) 0.005(2) -0.016(2) -0.001(2)
C106 0.041(3) 0.046(3) 0.041(3) -0.012(2) -0.004(2) 0.012(2)
C25 0.050(3) 0.032(2) 0.051(3) 0.010(2) -0.007(2) -0.011(2)
C95 0.050(3) 0.033(2) 0.045(3) 0.004(2) -0.001(2) -0.004(2)
F5 0.198(6) 0.125(4) 0.100(4) -0.017(3) 0.076(4) -0.084(4)
O105 0.052(3) 0.117(4) 0.128(5) 0.052(4) 0.012(3) -0.018(3)
O106 0.111(5) 0.121(5) 0.084(4) 0.015(4) -0.042(3) -0.030(4)
F6 0.192(7) 0.105(4) 0.099(4) -0.030(3) -0.010(4) -0.049(4)
C88 0.057(4) 0.057(4) 0.086(5) -0.029(3) -0.022(3) 0.025(3)
C85 0.053(3) 0.110(6) 0.039(3) -0.030(3) 0.006(3) 0.028(4)
C67 0.042(3) 0.082(5) 0.073(4) 0.037(4) -0.015(3) -0.040(3)
C68 0.048(3) 0.075(4) 0.062(4) 0.035(3) -0.007(3) -0.033(3)
C86 0.072(5) 0.106(6) 0.059(4) -0.047(5) 0.007(4) 0.029(4)
C87 0.089(6) 0.082(5) 0.087(6) -0.046(5) -0.020(5) 0.044(5)
C107 0.109(4) 0.085(4) 0.039(3) -0.009(3) 0.013(3) -0.061(3)
C104 0.107(4) 0.072(4) 0.109(5) -0.001(3) 0.033(3) 0.010(3)
C102 0.110(4) 0.077(4) 0.130(6) 0.009(4) 0.032(4) 0.013(4)
C101 0.057(4) 0.038(4) 0.061(6) 0.018(4) 0.002(4) 0.008(3)
C103 0.108(4) 0.073(4) 0.103(4) -0.005(3) 0.027(3) 0.010(3)
C105 0.119(5) 0.086(5) 0.121(6) -0.003(4) 0.022(4) 0.004(4)
O100 0.109(3) 0.074(3) 0.097(4) -0.001(3) 0.029(3) 0.009(2)
O107 0.084(4) 0.125(6) 0.094(5) 0.005(4) -0.003(3) -0.015(4)
Cl3 0.110(3) 0.067(2) 0.168(5) -0.044(3) -0.058(3) 0.052(2)
Cl4 0.0562(16) 0.0595(16) 0.0421(14) 0.0012(12) -0.0029(12) 0.0133(13)
Cl1 0.258(7) 0.055(2) 0.056(2) 0.0203(17) 0.003(3) 0.039(3)
Cl2 0.084(3) 0.115(5) 0.326(10) -0.071(6) 0.032(4) -0.012(3)
C100 0.078(5) 0.050(6) 0.058(4) 0.011(4) 0.034(4) 0.013(4)

loop_
_atom_type_symbol
_atom_type_description
_atom_type_scat_dispersion_real
_atom_type_scat_dispersion_imag
_atom_type_scat_source
C C 0.0033 0.0016 'International Tables Vol C Tables 4.2.6.8 and 6.1.1.4'
H H 0.0000 0.0000 'International Tables Vol C Tables 4.2.6.8 and 6.1.1.4'
Cl Cl 0.1484 0.1585 'International Tables Vol C Tables 4.2.6.8 and 6.1.1.4'
F F 0.0171 0.0103 'International Tables Vol C Tables 4.2.6.8 and 6.1.1.4'
Fe Fe 0.3463 0.8444 'International Tables Vol C Tables 4.2.6.8 and 6.1.1.4'
N N 0.0061 0.0033 'International Tables Vol C Tables 4.2.6.8 and 6.1.1.4'
O O 0.0106 0.0060 'International Tables Vol C Tables 4.2.6.8 and 6.1.1.4'
S S 0.1246 0.1234 'International Tables Vol C Tables 4.2.6.8 and 6.1.1.4'

loop_
_geom_angle_atom_site_label_1
_geom_angle_atom_site_label_2
_geom_angle_atom_site_label_3
_geom_angle
O1 Fe1 N11 109.11(11)
O11 Fe1 O1 78.48(10)
O11 Fe1 O21 88.57(10)
O11 Fe1 N12 111.90(11)
O11 Fe1 N11 73.47(11)
O11 Fe1 N13 152.04(12)
O21 Fe1 O1 76.90(10)
O21 Fe1 N11 158.98(11)
N12 Fe1 O1 149.17(11)
N12 Fe1 O21 74.52(11)
N12 Fe1 N11 101.71(12)
N13 Fe1 O1 83.16(11)
N13 Fe1 O21 107.67(11)
N13 Fe1 N12 94.61(13)
N13 Fe1 N11 93.18(13)
O1 Fe2 Fe3 39.95(7)
O1 Fe2 O21 88.59(11)
O1 Fe2 O31 81.32(11)
O1 Fe2 N23 84.59(12)
O1 Fe2 N21 106.34(11)
O1 Fe2 N22 150.96(12)
O21 Fe2 Fe3 89.84(8)
O21 Fe2 O31 90.95(10)
O21 Fe2 N23 160.37(12)
O21 Fe2 N21 74.94(11)
O21 Fe2 N22 107.04(13)
O31 Fe2 Fe3 41.37(7)
O31 Fe2 N23 106.12(12)
O31 Fe2 N21 163.51(12)
O31 Fe2 N22 74.26(12)
N23 Fe2 Fe3 96.58(10)
N23 Fe2 N21 89.34(12)
N23 Fe2 N22 87.28(14)
N21 Fe2 Fe3 144.26(8)
N22 Fe2 Fe3 114.05(9)
N22 Fe2 N21 101.38(12)
O1 Fe3 Fe2 39.59(8)
O1 Fe3 O11 85.07(10)
O1 Fe3 O31 83.62(11)
O1 Fe3 N32 158.01(12)
O1 Fe3 N33 86.67(13)
O1 Fe3 N31 103.51(11)
O11 Fe3 Fe2 88.57(7)
O11 Fe3 N32 74.99(11)
O11 Fe3 N33 103.59(12)
O11 Fe3 N31 163.86(12)
O31 Fe3 Fe2 44.03(7)
O31 Fe3 O11 92.88(11)
O31 Fe3 N32 106.22(12)
O31 Fe3 N33 160.07(12)
O31 Fe3 N31 74.81(12)
N32 Fe3 Fe2 145.95(10)
N32 Fe3 N31 98.10(12)
N33 Fe3 Fe2 124.15(10)
N33 Fe3 N32 89.06(13)
N33 Fe3 N31 90.69(14)
N31 Fe3 Fe2 89.58(9)
O1 Fe4 N24 82.60(12)
O1 Fe4 N34 82.60(12)
O1 Fe4 N14 87.61(12)
N34 Fe4 N24 126.04(14)
N14 Fe4 N24 116.48(13)
N14 Fe4 N34 114.35(13)
N40 Fe4 O1 175.94(15)
N40 Fe4 N24 96.64(16)
N40 Fe4 N34 94.70(16)
N40 Fe4 N14 96.28(16)
O102 S1 C106 103.4(2)
O101 S1 O102 114.5(2)
O101 S1 C106 102.8(3)
O103 S1 O102 116.1(3)
O103 S1 O101 114.4(2)
O103 S1 C106 103.3(2)
O104 S2 O106 109.5(4)
O104 S2 C107 106.2(3)
O105 S2 O104 113.8(4)
O105 S2 O106 115.8(4)
O105 S2 C107 111.0(4)
O106 S2 C107 99.1(5)
Fe2 O1 Fe1 96.73(11)
Fe2 O1 Fe3 100.46(12)
Fe2 O1 Fe4 122.35(12)
Fe3 O1 Fe1 96.32(10)
Fe3 O1 Fe4 120.68(13)
Fe4 O1 Fe1 114.96(12)
Fe3 O11 Fe1 99.79(11)
C11 O11 Fe1 121.3(2)
C11 O11 Fe3 118.1(2)
Fe2 O21 Fe1 97.15(11)
C21 O21 Fe1 112.4(2)
C21 O21 Fe2 122.8(2)
Fe3 O31 Fe2 94.61(11)
C31 O31 Fe2 115.1(2)
C31 O31 Fe3 122.4(2)
N24 N23 Fe2 120.9(2)
C81 N23 Fe2 131.2(3)
C81 N23 N24 107.8(4)
C45 N32 Fe3 113.6(3)
C49 N32 Fe3 127.1(3)
C49 N32 C45 119.3(3)
C50 N21 Fe2 113.6(2)
C50 N21 C54 118.4(3)
C54 N21 Fe2 124.4(3)
N34 N33 Fe3 118.4(3)
C91 N33 Fe3 132.9(3)
C91 N33 N34 107.6(4)
C59 N12 Fe1 124.7(3)
C59 N12 C55 118.4(3)
C55 N12 Fe1 116.6(2)
C44 N11 Fe1 125.8(3)
C44 N11 C40 118.0(4)
C40 N11 Fe1 114.3(3)
N14 N13 Fe1 124.9(2)
C71 N13 Fe1 127.8(3)
C71 N13 N14 107.2(3)
N23 N24 Fe4 118.4(2)
C83 N24 Fe4 131.9(3)
C83 N24 N23 107.5(4)
N33 N34 Fe4 118.0(3)
C93 N34 Fe4 132.0(3)
C93 N34 N33 107.6(3)
C65 N22 Fe2 115.8(3)
C69 N22 Fe2 125.4(3)
C69 N22 C65 118.8(4)
N13 N14 Fe4 116.5(2)
C73 N14 Fe4 132.2(3)
C73 N14 N13 107.9(3)
C60 N31 Fe3 114.2(3)
C64 N31 Fe3 124.6(3)
C64 N31 C60 119.0(4)
O40 N40 Fe4 171.4(4)
C12 C17 C16 119.2(4)
C12 C17 C1 124.4(4)
C16 C17 C1 116.3(4)
N21 C50 C21 112.9(3)
N21 C50 C51 122.2(3)
C51 C50 C21 124.8(3)
C1 C6 H6 119.6
C5 C6 H6 119.6
C5 C6 C1 120.8(4)
N12 C59 H59 118.6
N12 C59 C58 122.7(4)
C58 C59 H59 118.6
C17 C12 C11 123.2(3)
C13 C12 C17 117.7(4)
C13 C12 C11 119.0(4)
N31 C60 C31 112.7(3)
N31 C60 C61 122.0(4)
C61 C60 C31 125.3(4)
C59 C58 H58 120.8
C57 C58 C59 118.4(4)
C57 C58 H58 120.8
C1 C2 H2 119.5
C3 C2 H2 119.5
C3 C2 C1 120.9(4)
C17 C16 H16 119.2
C15 C16 C17 121.7(5)
C15 C16 H16 119.2
C6 C1 C17 122.3(4)
C2 C1 C17 118.9(4)
C2 C1 C6 118.7(4)
N12 C55 C56 121.8(3)
N12 C55 C21 114.6(3)
C56 C55 C21 123.4(4)
C6 C5 C4 119.8(4)
C6 C5 C37 118.1(4)
C4 C5 C37 121.8(4)
N21 C54 H54 118.9
N21 C54 C53 122.2(4)
C53 C54 H54 118.9
C27 C22 C21 122.4(3)
C23 C22 C21 119.3(4)
C23 C22 C27 118.2(4)
N32 C45 C11 115.1(3)
N32 C45 C46 121.4(4)
C46 C45 C11 123.4(4)
N23 C81 H81 125.1
N23 C81 C82 109.7(4)
C82 C81 H81 125.1
C55 C56 H56 120.7
C55 C56 C57 118.5(4)
C57 C56 H56 120.7
C2 C3 C4 119.4(4)
C2 C3 C27 121.5(4)
C4 C3 C27 118.8(4)
O31 C31 C60 105.9(3)
O31 C31 C65 106.4(3)
O31 C31 C32 111.6(3)
C60 C31 C65 113.1(3)
C60 C31 C32 109.3(3)
C65 C31 C32 110.4(3)
N14 C73 C74 123.1(4)
N14 C73 C72 109.7(4)
C72 C73 C74 127.1(4)
O11 C11 C12 111.6(3)
O11 C11 C45 106.6(3)
O11 C11 C40 106.3(3)
C45 C11 C12 112.7(3)
C45 C11 C40 113.2(3)
C40 C11 C12 106.4(3)
O21 C21 C50 104.9(3)
O21 C21 C55 107.8(3)
O21 C21 C22 112.5(3)
C50 C21 C22 108.9(3)
C55 C21 C50 111.8(3)
C55 C21 C22 110.7(3)
C5 C4 C3 120.1(4)
C5 C4 H4 120.0
C3 C4 H4 120.0
N24 C83 C82 109.5(4)
N24 C83 C84 122.0(4)
C82 C83 C84 128.3(4)
N31 C64 H64 118.9
N31 C64 C63 122.2(5)
C63 C64 H64 118.9
C81 C82 H82 127.3
C83 C82 C81 105.4(4)
C83 C82 H82 127.3
C79 C74 C73 122.3(4)
C79 C74 C75 118.7(4)
C75 C74 C73 119.0(4)
N11 C44 H44 118.5
N11 C44 C43 123.0(4)
C43 C44 H44 118.5
N22 C65 C31 114.2(3)
N22 C65 C66 122.0(4)
C66 C65 C31 123.8(4)
N32 C49 H49 118.8
N32 C49 C48 122.3(4)
C48 C49 H49 118.8
C50 C51 H51 120.5
C50 C51 C52 119.1(4)
C52 C51 H51 120.5
N11 C40 C11 112.2(3)
N11 C40 C41 122.5(4)
C41 C40 C11 125.2(4)
C15 C14 H14 120.0
C15 C14 C13 119.9(4)
C13 C14 H14 120.0
N13 C71 H71 124.6
N13 C71 C72 110.8(4)
C72 C71 H71 124.6
C36 C37 C5 117.3(4)
C36 C37 C32 119.9(4)
C32 C37 C5 122.6(4)
C37 C36 H36 119.4
C35 C36 C37 121.2(5)
C35 C36 H36 119.4
C22 C27 C3 122.7(4)
C26 C27 C22 118.6(4)
C26 C27 C3 118.5(4)
C58 C57 C56 120.0(4)
C58 C57 H57 120.0
C56 C57 H57 120.0
C64 C63 H63 120.9
C62 C63 C64 118.3(5)
C62 C63 H63 120.9
C73 C72 C71 104.3(4)
C73 C72 H72 127.8
C71 C72 H72 127.8
C16 C15 C14 119.4(4)
C16 C15 H15 120.3
C14 C15 H15 120.3
C48 C47 H47 120.2
C48 C47 C46 119.6(4)
C46 C47 H47 120.2
C60 C61 H61 120.8
C62 C61 C60 118.3(5)
C62 C61 H61 120.8
C22 C23 H23 119.1
C24 C23 C22 121.9(4)
C24 C23 H23 119.1
C40 C41 H41 120.7
C40 C41 C42 118.5(5)
C42 C41 H41 120.7
C37 C32 C31 122.8(4)
C37 C32 C33 118.0(4)
C33 C32 C31 119.1(4)
C49 C48 H48 120.8
C47 C48 C49 118.4(4)
C47 C48 H48 120.8
C54 C53 H53 120.4
C52 C53 C54 119.2(4)
C52 C53 H53 120.4
C45 C46 H46 120.6
C47 C46 C45 118.8(4)
C47 C46 H46 120.6
C51 C52 H52 120.6
C53 C52 C51 118.8(4)
C53 C52 H52 120.6
C74 C79 H79 119.4
C74 C79 C78 121.3(5)
C78 C79 H79 119.4
N33 C91 H91 124.8
N33 C91 C92 110.4(4)
C92 C91 H91 124.8
C12 C13 H13 118.9
C14 C13 C12 122.1(4)
C14 C13 H13 118.9
C74 C75 H75 119.9
C76 C75 C74 120.1(5)
C76 C75 H75 119.9
C99 C98 H98 120.0
C97 C98 H98 120.0
C97 C98 C99 120.0(5)
C98 C99 H99 119.6
C98 C99 C94 120.7(5)
C94 C99 H99 119.6
C79 C78 H78 120.2
C77 C78 C79 119.6(5)
C77 C78 H78 120.2
C36 C35 H35 120.3
C34 C35 C36 119.3(4)
C34 C35 H35 120.3
C99 C94 C93 120.2(4)
C95 C94 C99 118.6(5)
C95 C94 C93 121.1(5)
C89 C84 C83 122.6(4)
C89 C84 C85 119.0(6)
C85 C84 C83 118.3(6)
C41 C42 H42 120.4
C43 C42 C41 119.3(5)
C43 C42 H42 120.4
N22 C69 H69 118.7
N22 C69 C68 122.7(5)
C68 C69 H69 118.7
C65 C66 H66 120.7
C67 C66 C65 118.5(5)
C67 C66 H66 120.7
C27 C26 H26 118.8
C25 C26 C27 122.4(4)
C25 C26 H26 118.8
C63 C62 H62 119.9
C61 C62 C63 120.1(4)
C61 C62 H62 119.9
C91 C92 H92 127.6
C91 C92 C93 104.8(4)
C93 C92 H92 127.6
N34 C93 C94 121.5(4)
N34 C93 C92 109.5(4)
C92 C93 C94 129.0(4)
C75 C76 H76 119.8
C75 C76 C77 120.5(5)
C77 C76 H76 119.8
C23 C24 H24 119.9
C23 C24 C25 120.3(4)
C25 C24 H24 119.9
C84 C89 H89 119.8
C84 C89 C88 120.3(6)
C88 C89 H89 119.8
C32 C33 H33 119.6
C34 C33 C32 120.8(5)
C34 C33 H33 119.6
C98 C97 H97 120.4
C96 C97 C98 119.2(5)
C96 C97 H97 120.4
C44 C43 H43 120.7
C42 C43 C44 118.6(5)
C42 C43 H43 120.7
C97 C96 H96 119.5
C95 C96 C97 120.9(5)
C95 C96 H96 119.5
C78 C77 C76 119.8(5)
C78 C77 H77 120.1
C76 C77 H77 120.1
C35 C34 C33 120.6(4)
C35 C34 H34 119.7
C33 C34 H34 119.7
F2 C106 S1 110.8(3)
F2 C106 F3 106.7(4)
F3 C106 S1 110.5(4)
F1 C106 S1 111.6(4)
F1 C106 F2 108.8(5)
F1 C106 F3 108.3(4)
C26 C25 C24 118.6(5)
C26 C25 H25 120.7
C24 C25 H25 120.7
C94 C95 H95 119.8
C96 C95 C94 120.5(5)
C96 C95 H95 119.8
C89 C88 H88 119.1
C87 C88 C89 121.8(8)
C87 C88 H88 119.1
C84 C85 H85 121.0
C84 C85 C86 117.9(8)
C86 C85 H85 121.0
C66 C67 H67 120.2
C66 C67 C68 119.6(5)
C68 C67 H67 120.2
C69 C68 C67 118.4(5)
C69 C68 H68 120.8
C67 C68 H68 120.8
C85 C86 H86 119.1
C87 C86 C85 121.7(6)
C87 C86 H86 119.1
C88 C87 C86 119.3(7)
C88 C87 H87 120.4
C86 C87 H87 120.4
F4 C107 S2 108.2(4)
F5 C107 S2 124.9(7)
F5 C107 F4 94.7(7)
F5 C107 F6 106.4(6)
F6 C107 S2 119.9(6)
F6 C107 F4 95.3(7)
H10A C104 H10B 108.1
C105 C104 H10A 109.5
C105 C104 H10B 109.5
O100 C104 H10A 109.5
O100 C104 H10B 109.5
O100 C104 C105 110.7(9)
H10C C102 H10D 109.5
H10C C102 H10E 109.5
H10D C102 H10E 109.5
C103 C102 H10C 109.5
C103 C102 H10D 109.5
C103 C102 H10E 109.5
H10K C101 H10L 107.2
Cl3 C101 H10K 107.8
Cl3 C101 H10L 107.8
Cl4 C101 H10K 107.8
Cl4 C101 H10L 107.8
Cl4 C101 Cl3 117.9(7)
C102 C103 H10F 109.2
C102 C103 H10G 109.2
H10F C103 H10G 107.9
O100 C103 C102 112.2(9)
O100 C103 H10F 109.2
O100 C103 H10G 109.2
C104 C105 H10H 109.5
C104 C105 H10I 109.5
C104 C105 H10J 109.5
H10H C105 H10I 109.5
H10H C105 H10J 109.5
H10I C105 H10J 109.5
C104 O100 C103 112.5(8)
H10O O107 H10P 109.5
Cl1 C100 H10M 107.8
Cl1 C100 H10N 107.8
Cl2 C100 Cl1 117.9(8)
Cl2 C100 H10M 107.8
Cl2 C100 H10N 107.8
H10M C100 H10N 107.2

loop_
_geom_bond_atom_site_label_1
_geom_bond_atom_site_label_2
_geom_bond_distance
Fe1 O1 2.184(3)
Fe1 O11 2.026(2)
Fe1 O21 2.161(3)
Fe1 N12 2.126(3)
Fe1 N11 2.266(3)
Fe1 N13 2.103(3)
Fe2 Fe3 2.9767(7)
Fe2 O1 1.929(3)
Fe2 O21 1.940(3)
Fe2 O31 2.075(3)
Fe2 N23 2.092(3)
Fe2 N21 2.209(3)
Fe2 N22 2.132(3)
Fe3 O1 1.944(3)
Fe3 O11 1.999(3)
Fe3 O31 1.974(3)
Fe3 N32 2.152(3)
Fe3 N33 2.073(4)
Fe3 N31 2.218(3)
Fe4 O1 2.034(3)
Fe4 N24 2.098(3)
Fe4 N34 2.081(3)
Fe4 N14 2.054(3)
Fe4 N40 1.772(4)
S1 O102 1.436(3)
S1 O101 1.436(4)
S1 O103 1.433(4)
S1 C106 1.819(6)
S2 O104 1.440(6)
S2 O105 1.389(6)
S2 O106 1.500(6)
S2 C107 1.601(9)
O11 C11 1.401(4)
O21 C21 1.401(4)
O31 C31 1.409(4)
F2 C106 1.339(6)
N23 N24 1.375(5)
N23 C81 1.346(5)
N32 C45 1.349(5)
N32 C49 1.339(5)
N21 C50 1.343(5)
N21 C54 1.348(5)
N33 N34 1.381(5)
N33 C91 1.349(6)
N12 C59 1.348(5)
N12 C55 1.354(5)
N11 C44 1.336(6)
N11 C40 1.351(5)
N13 N14 1.378(5)
N13 C71 1.342(5)
O40 N40 1.142(5)
N24 C83 1.362(5)
N34 C93 1.349(6)
N22 C65 1.352(5)
N22 C69 1.334(6)
N14 C73 1.358(5)
N31 C60 1.346(6)
N31 C64 1.344(6)
F3 C106 1.348(6)
F1 C106 1.313(7)
C17 C12 1.413(6)
C17 C16 1.414(6)
C17 C1 1.484(6)
C50 C21 1.539(5)
C50 C51 1.383(5)
C6 H6 0.9500
C6 C1 1.398(6)
C6 C5 1.385(6)
C59 H59 0.9500
C59 C58 1.381(6)
C12 C11 1.556(5)
C12 C13 1.406(6)
C60 C31 1.537(6)
C60 C61 1.389(6)
C58 H58 0.9500
C58 C57 1.374(7)
C2 H2 0.9500
C2 C1 1.392(6)
C2 C3 1.386(6)
C16 H16 0.9500
C16 C15 1.380(7)
C55 C56 1.386(6)
C55 C21 1.537(5)
C5 C4 1.387(6)
C5 C37 1.488(6)
C54 H54 0.9500
C54 C53 1.383(6)
C22 C21 1.550(5)
C22 C27 1.416(6)
C22 C23 1.399(6)
C45 C11 1.533(5)
C45 C46 1.389(5)
C81 H81 0.9500
C81 C82 1.387(7)
C56 H56 0.9500
C56 C57 1.389(6)
C3 C4 1.400(6)
C3 C27 1.496(6)
C31 C65 1.544(6)
C31 C32 1.556(6)
C73 C74 1.479(6)
C73 C72 1.387(6)
C11 C40 1.540(6)
C4 H4 0.9500
C83 C82 1.375(7)
C83 C84 1.496(8)
C64 H64 0.9500
C64 C63 1.386(6)
C82 H82 0.9500
C74 C79 1.391(6)
C74 C75 1.405(6)
C44 H44 0.9500
C44 C43 1.384(7)
C65 C66 1.387(6)
C49 H49 0.9500
C49 C48 1.388(6)
C51 H51 0.9500
C51 C52 1.389(6)
C40 C41 1.381(6)
C14 H14 0.9500
C14 C15 1.386(8)
C14 C13 1.391(6)
C71 H71 0.9500
C71 C72 1.391(6)
C37 C36 1.397(6)
C37 C32 1.401(6)
C36 H36 0.9500
C36 C35 1.386(7)
C27 C26 1.402(6)
C57 H57 0.9500
C63 H63 0.9500
C63 C62 1.383(8)
C72 H72 0.9500
C15 H15 0.9500
C47 H47 0.9500
C47 C48 1.385(7)
C47 C46 1.388(6)
C61 H61 0.9500
C61 C62 1.383(8)
C23 H23 0.9500
C23 C24 1.380(7)
C41 H41 0.9500
C41 C42 1.391(7)
C32 C33 1.409(6)
C48 H48 0.9500
C53 H53 0.9500
C53 C52 1.379(6)
C46 H46 0.9500
C52 H52 0.9500
C79 H79 0.9500
C79 C78 1.393(6)
C91 H91 0.9500
C91 C92 1.373(7)
C13 H13 0.9500
C75 H75 0.9500
C75 C76 1.382(7)
C98 H98 0.9500
C98 C99 1.393(7)
C98 C97 1.385(7)
C99 H99 0.9500
C99 C94 1.395(7)
C78 H78 0.9500
C78 C77 1.383(8)
C35 H35 0.9500
C35 C34 1.370(8)
C94 C93 1.469(6)
C94 C95 1.386(7)
C84 C89 1.384(9)
C84 C85 1.405(7)
F4 C107 1.512(11)
C42 H42 0.9500
C42 C43 1.377(8)
C69 H69 0.9500
C69 C68 1.382(7)
C66 H66 0.9500
C66 C67 1.382(8)
C26 H26 0.9500
C26 C25 1.380(7)
C62 H62 0.9500
C92 H92 0.9500
C92 C93 1.401(7)
C76 H76 0.9500
C76 C77 1.399(9)
C24 H24 0.9500
C24 C25 1.395(7)
C89 H89 0.9500
C89 C88 1.392(8)
C33 H33 0.9500
C33 C34 1.394(7)
C97 H97 0.9500
C97 C96 1.384(8)
C43 H43 0.9500
C96 H96 0.9500
C96 C95 1.383(7)
C77 H77 0.9500
C34 H34 0.9500
C25 H25 0.9500
C95 H95 0.9500
F5 C107 1.331(8)
F6 C107 1.379(9)
C88 H88 0.9500
C88 C87 1.334(11)
C85 H85 0.9500
C85 C86 1.414(11)
C67 H67 0.9500
C67 C68 1.391(8)
C68 H68 0.9500
C86 H86 0.9500
C86 C87 1.370(13)
C87 H87 0.9500
C104 H10A 0.9900
C104 H10B 0.9900
C104 C105 1.472(15)
C104 O100 1.417(11)
C102 H10C 0.9800
C102 H10D 0.9800
C102 H10E 0.9800
C102 C103 1.472(14)
C101 H10K 0.9900
C101 H10L 0.9900
C101 Cl3 1.679(10)
C101 Cl4 1.657(9)
C103 H10F 0.9900
C103 H10G 0.9900
C103 O100 1.423(12)
C105 H10H 0.9800
C105 H10I 0.9800
C105 H10J 0.9800
O107 H10O 0.8708
O107 H10P 0.8690
Cl1 C100 1.726(10)
Cl2 C100 1.692(11)
C100 H10M 0.9900
C100 H10N 0.9900
